data_7011021
loop_
_publ_author_name
'Zbigniew Ciunik'
'Juliusz A. Wolny'
'Miko\/laj F. Rudolf'
'Stanis\/law Wo\/lowiec'

_publ_section_title
;
 cis--trans isomerism and rotational isomerism in triazene-1-oxide
 bis-chelates of palladium(II)
;
_journal_issue 6
_journal_name_full 'J. Chem. Soc., Dalton Trans.'
_journal_page_first 885
_journal_page_last 895
_journal_paper_doi 10.1039/b106652h
_journal_year 2002
_chemical_formula_sum 'C16 H20 N6 O2 Pd'
_chemical_formula_weight 434.78
_space_group_IT_number 2
_symmetry_space_group_name_Hall '-P 1'
_symmetry_space_group_name_H-M 'P -1'
_atom_sites_solution_hydrogens geom
_atom_sites_solution_primary direct
_atom_sites_solution_secondary difmap
_audit_creation_method SHELXL
_cell_angle_alpha 103.96(3)
_cell_angle_beta 95.80(3)
_cell_angle_gamma 107.42(3)
_cell_formula_units_Z 2
_cell_length_a 8.223(2)
_cell_length_b 8.536(2)
_cell_length_c 14.290(3)
_cell_measurement_temperature 293(2)
_cell_volume 912.4(4)
_computing_structure_refinement 'SHELXL-93 (Sheldrick, 1993)'
_computing_structure_solution 'SHELXS-86 (Sheldrick, 1990)'
_diffrn_ambient_temperature 293(2)
_diffrn_radiation_monochromator graphite
_diffrn_radiation_source 'fine-focus sealed tube'
_diffrn_radiation_type MoK\a
_diffrn_radiation_wavelength 0.71073
_diffrn_reflns_av_R_equivalents 0.0432
_diffrn_reflns_av_sigmaI/netI 0.0239
_diffrn_reflns_limit_h_max 9
_diffrn_reflns_limit_h_min 0
_diffrn_reflns_limit_k_max 9
_diffrn_reflns_limit_k_min -10
_diffrn_reflns_limit_l_max 16
_diffrn_reflns_limit_l_min -16
_diffrn_reflns_number 3458
_diffrn_reflns_theta_max 25.01
_diffrn_reflns_theta_min 2.61
_exptl_absorpt_coefficient_mu 1.039
_exptl_crystal_density_diffrn 1.583
_exptl_crystal_F_000 440
_exptl_crystal_size_max 0.40
_exptl_crystal_size_mid 0.40
_exptl_crystal_size_min 0.30
_refine_diff_density_max 0.520
_refine_diff_density_min -0.377
_refine_diff_density_rms 0.057
_refine_ls_extinction_method none
_refine_ls_goodness_of_fit_all 1.086
_refine_ls_goodness_of_fit_obs 1.119
_refine_ls_matrix_type full
_refine_ls_number_parameters 306
_refine_ls_number_reflns 3215
_refine_ls_number_restraints 0
_refine_ls_restrained_S_all 1.086
_refine_ls_restrained_S_obs 1.119
_refine_ls_R_factor_all 0.0266
_refine_ls_R_factor_obs 0.0211
_refine_ls_shift/esd_max 0.001
_refine_ls_shift/esd_mean 0.000
_refine_ls_structure_factor_coef Fsqd
_refine_ls_weighting_details 'w=1/[\s^2^(Fo^2^)+(0.0346P)^2^+0.2015P] where P=(Fo^2^+2Fc^2^)/3'
_refine_ls_weighting_scheme calc
_refine_ls_wR_factor_all 0.0586
_refine_ls_wR_factor_obs 0.0573
_reflns_number_observed 2929
_reflns_number_total 3215
_reflns_observed_criterion >2sigma(I)
_cod_data_source_file b106652h.txt
_cod_data_source_block cmpd_6
_cod_depositor_comments
;
The following automatic conversions were performed:

'_refine_ls_weighting_scheme' value 'calc
w=1/[\s^2^(Fo^2^)+(0.0346P)^2^+0.2015P] where P=(Fo^2^+2Fc^2^)/3' was
changed to 'calc'. New tag '_refine_ls_weighting_details' was
created. The value of the new tag was set to
'w=1/[\s^2^(Fo^2^)+(0.0346P)^2^+0.2015P] where P=(Fo^2^+2Fc^2^)/3'.

Automatic conversion script
Id: cif_fix_values 3143 2015-03-26 13:38:13Z robertas 
;
_cod_database_code 7011021

loop_
_symmetry_equiv_pos_as_xyz
'x, y, z'
'-x, -y, -z'

loop_
_atom_site_aniso_label
_atom_site_aniso_U_11
_atom_site_aniso_U_22
_atom_site_aniso_U_33
_atom_site_aniso_U_23
_atom_site_aniso_U_13
_atom_site_aniso_U_12
Pd1 0.02854(10) 0.03201(11) 0.03334(11) 0.00655(7) 0.00181(7) 0.00891(7)
O1 0.0328(8) 0.0526(10) 0.0457(9) 0.0112(8) 0.0005(7) 0.0063(7)
O1' 0.0408(9) 0.0460(9) 0.0402(9) 0.0131(7) 0.0011(7) 0.0124(7)
N1 0.0324(10) 0.0452(11) 0.0488(12) 0.0083(9) 0.0075(9) 0.0056(9)
N1' 0.0458(11) 0.0414(11) 0.0396(10) 0.0154(8) 0.0045(9) 0.0103(9)
N2 0.0389(11) 0.0411(11) 0.0472(11) 0.0115(9) 0.0110(9) 0.0090(9)
N2' 0.0428(11) 0.0363(10) 0.0408(10) 0.0129(8) 0.0046(8) 0.0088(8)
N3 0.0333(10) 0.0397(10) 0.0399(10) 0.0120(8) 0.0061(8) 0.0077(8)
N3' 0.0354(10) 0.0358(10) 0.0368(10) 0.0100(8) 0.0011(8) 0.0067(8)
C1 0.0388(12) 0.0318(11) 0.0420(12) 0.0141(9) 0.0052(9) 0.0085(9)
C1' 0.0338(11) 0.0320(11) 0.0405(11) 0.0115(9) 0.0006(9) 0.0038(9)
C2 0.0554(14) 0.0449(13) 0.0429(13) 0.0173(10) 0.0095(11) 0.0189(11)
C2' 0.0448(12) 0.0344(11) 0.0436(12) 0.0073(9) 0.0009(10) 0.0106(10)
C3 0.073(2) 0.058(2) 0.0388(14) 0.0142(12) 0.0019(13) 0.0235(14)
C3' 0.062(2) 0.0496(15) 0.0441(14) 0.0007(12) -0.0073(12) 0.0168(13)
C4 0.058(2) 0.056(2) 0.060(2) 0.0207(14) -0.0078(14) 0.0191(13)
C4' 0.048(2) 0.059(2) 0.062(2) 0.0087(14) -0.0162(13) 0.0135(13)
C5 0.0450(15) 0.0468(15) 0.068(2) 0.0165(13) 0.0040(12) 0.0196(12)
C5' 0.0368(13) 0.057(2) 0.063(2) 0.0186(13) 0.0038(12) 0.0148(12)
C6 0.0429(13) 0.0375(12) 0.0476(14) 0.0093(10) 0.0061(10) 0.0113(10)
C6' 0.0378(12) 0.0481(14) 0.0458(13) 0.0132(11) 0.0085(10) 0.0118(10)
C7 0.075(2) 0.086(2) 0.051(2) 0.024(2) 0.020(2) 0.045(2)
C7' 0.061(2) 0.053(2) 0.053(2) 0.0004(14) 0.0011(14) 0.0267(15)
C8 0.0372(15) 0.069(2) 0.070(2) 0.011(2) 0.0106(14) -0.0035(14)
C8' 0.072(2) 0.0464(15) 0.0448(15) 0.0212(12) 0.0094(13) 0.0206(14)

loop_
_atom_site_label
_atom_site_type_symbol
_atom_site_fract_x
_atom_site_fract_y
_atom_site_fract_z
_atom_site_U_iso_or_equiv
_atom_site_thermal_displace_type
_atom_site_occupancy
_atom_site_calc_flag
_atom_site_refinement_flags
_atom_site_disorder_group
Pd1 Pd 0.05285(2) 0.34580(2) 0.406007(11) 0.03240(7) Uani 1 d . .
O1 O 0.3022(2) 0.4948(2) 0.43937(13) 0.0467(4) Uani 1 d . .
O1' O 0.0573(2) 0.2660(2) 0.52718(12) 0.0432(4) Uani 1 d . .
N1 N 0.3403(3) 0.5692(3) 0.3675(2) 0.0448(5) Uani 1 d . .
N1' N -0.1045(3) 0.1708(3) 0.52923(15) 0.0428(4) Uani 1 d . .
N2 N 0.2279(3) 0.5476(3) 0.29319(15) 0.0434(5) Uani 1 d . .
N2' N -0.2327(3) 0.1281(2) 0.45837(14) 0.0409(4) Uani 1 d . .
N3 N 0.0721(2) 0.4416(3) 0.29153(14) 0.0386(4) Uani 1 d . .
N3' N -0.1910(2) 0.1873(2) 0.38370(14) 0.0377(4) Uani 1 d . .
C1 C -0.0560(3) 0.4284(3) 0.2110(2) 0.0378(5) Uani 1 d . .
C1' C -0.3382(3) 0.1413(3) 0.3074(2) 0.0374(5) Uani 1 d . .
C2 C -0.0425(3) 0.3667(3) 0.1127(2) 0.0463(5) Uani 1 d . .
C2' C -0.3398(3) 0.0415(3) 0.2140(2) 0.0428(5) Uani 1 d . .
C3 C -0.1741(4) 0.3604(4) 0.0409(2) 0.0566(7) Uani 1 d . .
C3' C -0.4854(4) 0.0011(4) 0.1415(2) 0.0559(7) Uani 1 d . .
C4 C -0.3141(4) 0.4084(4) 0.0637(2) 0.0585(7) Uani 1 d . .
C4' C -0.6239(4) 0.0554(4) 0.1617(2) 0.0610(7) Uani 1 d . .
C5 C -0.3270(4) 0.4653(4) 0.1607(2) 0.0527(6) Uani 1 d . .
C5' C -0.6204(4) 0.1544(4) 0.2549(2) 0.0526(6) Uani 1 d . .
C6 C -0.1986(3) 0.4755(3) 0.2339(2) 0.0439(5) Uani 1 d . .
C6' C -0.4766(3) 0.1987(3) 0.3281(2) 0.0445(5) Uani 1 d . .
C7 C 0.1042(5) 0.3051(6) 0.0841(2) 0.0651(8) Uani 1 d . .
C7' C -0.1945(4) -0.0257(4) 0.1910(2) 0.0575(7) Uani 1 d . .
C8 C 0.5145(4) 0.6937(5) 0.3852(3) 0.0650(8) Uani 1 d . .
C8' C -0.1265(5) 0.0987(4) 0.6120(2) 0.0528(6) Uani 1 d . .
H3 H -0.1754(45) 0.3235(45) -0.0172(26) 0.073(10) Uiso 1 d . .
H4 H -0.3961(44) 0.4063(41) 0.0146(24) 0.068(9) Uiso 1 d . .
H5 H -0.4167(43) 0.4904(40) 0.1718(23) 0.064(9) Uiso 1 d . .
H6 H -0.2028(34) 0.5114(34) 0.2996(20) 0.045(7) Uiso 1 d . .
H71 H 0.0950(64) 0.2470(63) 0.0107(39) 0.130(17) Uiso 1 d . .
H72 H 0.1329(59) 0.2412(61) 0.1275(34) 0.118(15) Uiso 1 d . .
H73 H 0.2015(49) 0.3974(49) 0.0987(26) 0.073(11) Uiso 1 d . .
H81 H 0.5126(46) 0.7971(48) 0.4373(28) 0.081(11) Uiso 1 d . .
H82 H 0.5218(47) 0.7353(47) 0.3284(28) 0.077(11) Uiso 1 d . .
H83 H 0.5881(56) 0.6505(52) 0.4100(30) 0.093(14) Uiso 1 d . .
H2' H -0.4711(35) 0.2637(37) 0.3891(21) 0.046(7) Uiso 1 d . .
H3' H -0.4880(42) -0.0708(42) 0.0782(25) 0.068(9) Uiso 1 d . .
H4' H -0.7167(47) 0.0211(43) 0.1098(25) 0.078(10) Uiso 1 d . .
H5' H -0.7105(45) 0.1943(42) 0.2647(23) 0.069(9) Uiso 1 d . .
H71' H -0.2191(62) -0.0846(60) 0.1286(36) 0.118(16) Uiso 1 d . .
H72' H -0.1914(50) -0.0939(52) 0.2233(28) 0.084(13) Uiso 1 d . .
H73' H -0.0810(47) 0.0622(45) 0.2139(24) 0.068(9) Uiso 1 d . .
H81' H -0.0810(45) 0.0144(47) 0.6118(25) 0.075(10) Uiso 1 d . .
H82' H -0.2513(57) 0.0510(52) 0.6078(28) 0.095(13) Uiso 1 d . .
H83' H -0.0742(48) 0.1870(50) 0.6708(28) 0.084(11) Uiso 1 d . .

loop_
_atom_type_symbol
_atom_type_description
_atom_type_scat_dispersion_real
_atom_type_scat_dispersion_imag
_atom_type_scat_source
C C 0.0033 0.0016 'International Tables Vol C Tables 4.2.6.8 and 6.1.1.4'
H H 0.0000 0.0000 'International Tables Vol C Tables 4.2.6.8 and 6.1.1.4'
N N 0.0061 0.0033 'International Tables Vol C Tables 4.2.6.8 and 6.1.1.4'
O O 0.0106 0.0060 'International Tables Vol C Tables 4.2.6.8 and 6.1.1.4'
Pd Pd -0.9988 1.0072 'International Tables Vol C Tables 4.2.6.8 and 6.1.1.4'

loop_
_geom_angle_atom_site_label_1
_geom_angle_atom_site_label_2
_geom_angle_atom_site_label_3
_geom_angle
_geom_angle_site_symmetry_1
_geom_angle_site_symmetry_3
_geom_angle_publ_flag
N3 Pd1 N3' 106.67(8) . . ?
N3 Pd1 O1 79.00(8) . . ?
N3' Pd1 O1 174.22(7) . . ?
N3 Pd1 O1' 174.29(7) . . ?
N3' Pd1 O1' 78.99(8) . . ?
O1 Pd1 O1' 95.34(8) . . ?
N1 O1 Pd1 109.32(13) . . ?
N1' O1' Pd1 108.81(13) . . ?
N2 N1 O1 122.9(2) . . ?
N2 N1 C8 120.9(2) . . ?
O1 N1 C8 115.8(2) . . ?
N2' N1' O1' 123.0(2) . . ?
N2' N1' C8' 119.9(2) . . ?
O1' N1' C8' 116.7(2) . . ?
N1 N2 N3 113.9(2) . . ?
N1' N2' N3' 113.8(2) . . ?
N2 N3 C1 113.1(2) . . ?
N2 N3 Pd1 114.9(2) . . ?
C1 N3 Pd1 131.77(15) . . ?
N2' N3' C1' 112.1(2) . . ?
N2' N3' Pd1 114.75(15) . . ?
C1' N3' Pd1 132.54(15) . . ?
C6 C1 C2 120.4(2) . . ?
C6 C1 N3 117.3(2) . . ?
C2 C1 N3 122.2(2) . . ?
C2' C1' C6' 121.5(2) . . ?
C2' C1' N3' 119.4(2) . . ?
C6' C1' N3' 119.1(2) . . ?
C3 C2 C1 117.1(2) . . ?
C3 C2 C7 120.4(3) . . ?
C1 C2 C7 122.5(2) . . ?
C1' C2' C3' 117.4(2) . . ?
C1' C2' C7' 122.3(2) . . ?
C3' C2' C7' 120.3(2) . . ?
C4 C3 C2 122.3(3) . . ?
C4' C3' C2' 121.5(3) . . ?
C3 C4 C5 119.8(3) . . ?
C3' C4' C5' 120.4(3) . . ?
C6 C5 C4 119.7(3) . . ?
C4' C5' C6' 119.5(3) . . ?
C5 C6 C1 120.6(3) . . ?
C5' C6' C1' 119.7(3) . . ?

loop_
_geom_bond_atom_site_label_1
_geom_bond_atom_site_label_2
_geom_bond_distance
_geom_bond_site_symmetry_2
_geom_bond_publ_flag
Pd1 N3 1.998(2) . ?
Pd1 N3' 1.998(2) . ?
Pd1 O1 1.999(2) . ?
Pd1 O1' 2.009(2) . ?
O1 N1 1.348(3) . ?
O1' N1' 1.344(3) . ?
N1 N2 1.273(3) . ?
N1 C8 1.459(3) . ?
N1' N2' 1.283(3) . ?
N1' C8' 1.463(3) . ?
N2 N3 1.323(3) . ?
N2' N3' 1.320(3) . ?
N3 C1 1.438(3) . ?
N3' C1' 1.432(3) . ?
C1 C6 1.394(3) . ?
C1 C2 1.404(3) . ?
C1' C2' 1.395(3) . ?
C1' C6' 1.399(3) . ?
C2 C3 1.394(4) . ?
C2 C7 1.508(4) . ?
C2' C3' 1.399(4) . ?
C2' C7' 1.504(4) . ?
C3 C4 1.375(4) . ?
C3' C4' 1.383(4) . ?
C4 C5 1.380(4) . ?
C4' C5' 1.387(4) . ?
C5 C6 1.376(4) . ?
C5' C6' 1.388(4) . ?

loop_
_geom_torsion_atom_site_label_1
_geom_torsion_atom_site_label_2
_geom_torsion_atom_site_label_3
_geom_torsion_atom_site_label_4
_geom_torsion
_geom_torsion_site_symmetry_1
_geom_torsion_site_symmetry_2
_geom_torsion_site_symmetry_3
_geom_torsion_site_symmetry_4
_geom_torsion_publ_flag
N3 Pd1 O1 N1 -1.16(14) . . . . ?
N3' Pd1 O1 N1 168.3(6) . . . . ?
O1' Pd1 O1 N1 179.69(14) . . . . ?
N3 Pd1 O1' N1' 166.1(6) . . . . ?
N3' Pd1 O1' N1' -6.63(14) . . . . ?
O1 Pd1 O1' N1' 174.53(14) . . . . ?
Pd1 O1 N1 N2 2.1(3) . . . . ?
Pd1 O1 N1 C8 175.0(2) . . . . ?
Pd1 O1' N1' N2' 6.2(3) . . . . ?
Pd1 O1' N1' C8' 179.1(2) . . . . ?
O1 N1 N2 N3 -2.0(3) . . . . ?
C8 N1 N2 N3 -174.5(3) . . . . ?
O1' N1' N2' N3' -0.4(3) . . . . ?
C8' N1' N2' N3' -173.1(2) . . . . ?
N1 N2 N3 C1 175.8(2) . . . . ?
N1 N2 N3 Pd1 0.7(3) . . . . ?
N3' Pd1 N3 N2 -178.6(2) . . . . ?
O1 Pd1 N3 N2 0.3(2) . . . . ?
O1' Pd1 N3 N2 8.8(8) . . . . ?
N3' Pd1 N3 C1 7.5(2) . . . . ?
O1 Pd1 N3 C1 -173.6(2) . . . . ?
O1' Pd1 N3 C1 -165.1(6) . . . . ?
N1' N2' N3' C1' -178.3(2) . . . . ?
N1' N2' N3' Pd1 -5.9(2) . . . . ?
N3 Pd1 N3' N2' -172.2(2) . . . . ?
O1 Pd1 N3' N2' 18.6(8) . . . . ?
O1' Pd1 N3' N2' 7.1(2) . . . . ?
N3 Pd1 N3' C1' -1.7(2) . . . . ?
O1 Pd1 N3' C1' -171.0(6) . . . . ?
O1' Pd1 N3' C1' 177.5(2) . . . . ?
N2 N3 C1 C6 -119.8(2) . . . . ?
Pd1 N3 C1 C6 54.2(3) . . . . ?
N2 N3 C1 C2 61.8(3) . . . . ?
Pd1 N3 C1 C2 -124.3(2) . . . . ?
N2' N3' C1' C2' -119.2(2) . . . . ?
Pd1 N3' C1' C2' 70.1(3) . . . . ?
N2' N3' C1' C6' 61.2(3) . . . . ?
Pd1 N3' C1' C6' -109.4(2) . . . . ?
C6 C1 C2 C3 1.9(3) . . . . ?
N3 C1 C2 C3 -179.7(2) . . . . ?
C6 C1 C2 C7 -176.6(3) . . . . ?
N3 C1 C2 C7 1.8(4) . . . . ?
C6' C1' C2' C3' 0.2(4) . . . . ?
N3' C1' C2' C3' -179.4(2) . . . . ?
C6' C1' C2' C7' -178.2(3) . . . . ?
N3' C1' C2' C7' 2.3(4) . . . . ?
C1 C2 C3 C4 -1.4(4) . . . . ?
C7 C2 C3 C4 177.2(3) . . . . ?
C1' C2' C3' C4' -1.0(4) . . . . ?
C7' C2' C3' C4' 177.4(3) . . . . ?
C2 C3 C4 C5 0.1(5) . . . . ?
C2' C3' C4' C5' 1.0(5) . . . . ?
C3 C4 C5 C6 0.8(4) . . . . ?
C3' C4' C5' C6' -0.1(5) . . . . ?
C4 C5 C6 C1 -0.2(4) . . . . ?
C2 C1 C6 C5 -1.1(4) . . . . ?
N3 C1 C6 C5 -179.6(2) . . . . ?
C4' C5' C6' C1' -0.8(4) . . . . ?
C2' C1' C6' C5' 0.7(4) . . . . ?
N3' C1' C6' C5' -179.7(2) . . . . ?
